data_1535861
loop_
_publ_author_name
'Uhrlandt, S.'
'Meyer, G.'
'Artelt, H.M.'

_publ_section_title
;
 Cs (Er10 (C2)2) I18 und (Er10 (C2)2) Br18: zwei neue Beispiele fuer
 "reduzierte" Halogenide der Lanthanide mit isolierten (M10
 (C2)2)-Clustern
;
_journal_name_full 'Zeitschrift fuer Anorganische und Allgemeine Chemie'
_journal_page_first 1532
_journal_page_last 1536
_journal_volume 620
_journal_year 1994
_chemical_formula_sum 'C4 Br18 Er10'
_chemical_name_systematic '(Er10 (C2)2) Br18'
_space_group_IT_number 14
_symmetry_space_group_name_Hall '-P 2yn'
_symmetry_space_group_name_H-M 'P 1 21/n 1'
_cell_angle_alpha 90
_cell_angle_beta 104
_cell_angle_gamma 90
_cell_formula_units_Z 2
_cell_length_a 9.718
_cell_length_b 16.234
_cell_length_c 11.638
_cell_volume 1781.496
_citation_journal_id_ASTM ZAACAB
_cod_data_source_file Uhrlandt_ZAACAB_1994_1615.cif
_cod_data_source_block C4Br18Er10
_cod_original_sg_symbol_Hall '-P 2ybc (x-z,y,z)'
_cod_database_code 1535861

loop_
_symmetry_equiv_pos_as_xyz
x,y,z
-x+1/2,y+1/2,-z+1/2
-x,-y,-z
x-1/2,-y-1/2,z-1/2

loop_
_atom_site_label
_atom_site_type_symbol
_atom_site_fract_x
_atom_site_fract_y
_atom_site_fract_z
_atom_site_occupancy
_atom_site_U_iso_or_equiv
Er5 Er 0.6646 0.6868 0.4459 1 0.0
Er1 Er 0.2119 0.1619 0.2213 1 0.0
Br5 Br 0.5412 0.1915 0.6403 1 0.0
Br6 Br 0.3202 0.1759 0.0304 1 0.0
Br7 Br 0.7619 0.9345 0.2389 1 0.0
Br4 Br 0.4153 0.3007 0.3288 1 0.0
Br3 Br 0.2399 0.3176 0.7541 1 0.0
C1 C 0.407 0.532 0.326 1 0.0
Br1 Br 0.1325 0.4315 0.4422 1 0.0
Br9 Br 0.1321 0.1822 0.439 1 0.0
Er3 Er 0.9494 0.0579 0.3122 1 0.0
Er4 Er 0.7608 0.5564 0.7632 1 0.0
Br8 Br 0.445 0.0676 0.3497 1 0.0
Br2 Br 0.3574 0.4413 0.0393 1 0.0
Er2 Er 0.128 0.043 0.9632 1 0.0
C2 C 0.986 0.091 0.112 1 0.0
